data_9015386
loop_
_publ_author_name
'Birle, J.'
'Tettenhorst, R.'

_publ_section_title
;
 Refined Muscovite structure
 _cod_database_code 1100010
;
_journal_name_full 'Mineralogical Magazine'
_journal_page_first 883
_journal_page_last 886
_journal_paper_doi 10.1180/minmag.1968.036.282.24
_journal_volume 36
_journal_year 1968
_chemical_formula_sum 'Al2.88 Fe0.12 K O12 Si3'
_chemical_name_mineral Muscovite
_space_group_IT_number 15
_symmetry_space_group_name_Hall '-C 2yc'
_symmetry_space_group_name_H-M 'C 1 2/c 1'
_cell_angle_alpha 90
_cell_angle_beta 95.18
_cell_angle_gamma 90
_cell_length_a 5.194
_cell_length_b 8.996
_cell_length_c 20.09599
_cell_formula_units_Z 4
_cell_volume 935.155
_database_code_amcsd 0018219
_exptl_crystal_density_diffrn 2.839
_cod_duplicate_entry 1100010
_cod_original_formula_sum 'Al2.88 Fe.12 O12 Si3 K'
_cod_database_code 9015386

loop_
_space_group_symop_operation_xyz
x,y,z
1/2+x,1/2+y,z
x,-y,1/2+z
1/2+x,1/2-y,1/2+z
-x,y,1/2-z
1/2-x,1/2+y,1/2-z
-x,-y,-z
1/2-x,1/2-y,-z

loop_
_atom_site_label
_atom_site_fract_x
_atom_site_fract_y
_atom_site_fract_z
_atom_site_occupancy
Al1 0.25140 0.08480 0.00040 0.94000
Fe1 0.25140 0.08480 0.00040 0.06000
O1 0.46070 0.94400 0.05280 1.00000
O2 0.37940 0.25300 0.05340 1.00000
O3 0.45850 0.56080 0.05090 1.00000
Si1 0.46590 0.92860 0.13520 0.75000
Si2 0.45150 0.25760 0.13510 0.75000
Al2 0.46590 0.92860 0.13520 0.25000
Al3 0.45150 0.25760 0.13510 0.25000
O4 0.41380 0.09510 0.16800 1.00000
O5 0.25080 0.80820 0.15670 1.00000
O6 0.25520 0.37100 0.16850 1.00000
K1 0.00000 0.09910 0.25000 1.00000

loop_
_cod_related_entry_id
_cod_related_entry_database
_cod_related_entry_code
1 AMCSD 0018219
